data_7233685
loop_
_publ_author_name
'Ying Shu'
'Annabel Mikosch'
'Kevin N. Winzenberg'
'Peter Kemppinen'
'Christopher D. Easton'
'Ante Bilic'
'Craig M. Forsyth'
'Christopher J. Dunn'
'Th. Birendra Singh'
'Gavin E. Collis'

_publ_section_title
;
 N-Alkyl functionalized barbituric and thiobarbituric acid bithiophene
 derivatives for vacuum deposited n-channel OFETs
;
_journal_name_full 'Journal of Materials Chemistry C'
_journal_page_first 3895
_journal_page_last 3899
_journal_paper_doi 10.1039/C4TC00002A
_journal_volume 2
_journal_year 2014
_chemical_formula_moiety 'C26 H26 N4 O6 S2'
_chemical_formula_sum 'C26 H26 N4 O6 S2'
_chemical_formula_weight 554.63
_space_group_IT_number 14
_space_group_name_Hall '-P 2ybc'
_space_group_name_H-M_alt 'P 1 21/c 1'
_symmetry_cell_setting monoclinic
_symmetry_space_group_name_Hall '-P 2ybc'
_symmetry_space_group_name_H-M 'P 1 21/c 1'
_atom_sites_solution_hydrogens geom
_atom_sites_solution_primary direct
_atom_sites_solution_secondary difmap
_cell_angle_alpha 90.00
_cell_angle_beta 96.938(3)
_cell_angle_gamma 90.00
_cell_formula_units_Z 2
_cell_length_a 5.0394(3)
_cell_length_b 27.5017(17)
_cell_length_c 8.9894(6)
_cell_measurement_reflns_used 4819
_cell_measurement_temperature 123(2)
_cell_measurement_theta_max 30.10
_cell_measurement_theta_min 2.72
_cell_volume 1236.74(13)
_computing_cell_refinement 'Bruker APEX2 v2012.2 (Bruker AXS, 2012)'
_computing_data_collection 'Bruker APEX2 v2012.2 (Bruker AXS, 2012)'
_computing_data_reduction 'Bruker APEX2 v2012.2 (Bruker AXS, 2012)'
_computing_molecular_graphics X-Seed/POVRay
_computing_publication_material CIFTAB
_computing_structure_refinement 'SHELXL-97 (Sheldrick, 1997)'
_computing_structure_solution 'SHELXS-97 (Sheldrick, 1990)'
_diffrn_ambient_temperature 123(2)
_diffrn_measured_fraction_theta_full 0.999
_diffrn_measured_fraction_theta_max 0.988
_diffrn_measurement_device_type 'Bruker X8 APEXII CCD'
_diffrn_measurement_method '\f and \w scans'
_diffrn_radiation_monochromator graphite
_diffrn_radiation_source 'fine-focus sealed tube'
_diffrn_radiation_type MoK\a
_diffrn_radiation_wavelength 0.71073
_diffrn_reflns_av_R_equivalents 0.0232
_diffrn_reflns_av_sigmaI/netI 0.0288
_diffrn_reflns_limit_h_max 7
_diffrn_reflns_limit_h_min -6
_diffrn_reflns_limit_k_max 33
_diffrn_reflns_limit_k_min -38
_diffrn_reflns_limit_l_max 10
_diffrn_reflns_limit_l_min -12
_diffrn_reflns_number 11858
_diffrn_reflns_theta_full 27.50
_diffrn_reflns_theta_max 30.23
_diffrn_reflns_theta_min 2.96
_diffrn_standards_number 0
_exptl_absorpt_coefficient_mu 0.267
_exptl_absorpt_correction_T_max 0.746
_exptl_absorpt_correction_T_min 0.707
_exptl_absorpt_correction_type multi-scan
_exptl_absorpt_process_details 'SADABS-2008/1 (Bruker AXS, 2008)'
_exptl_crystal_colour purple
_exptl_crystal_density_diffrn 1.489
_exptl_crystal_density_method 'not measured'
_exptl_crystal_description plate
_exptl_crystal_F_000 580
_exptl_crystal_size_max 0.20
_exptl_crystal_size_mid 0.20
_exptl_crystal_size_min 0.06
_refine_diff_density_max 0.473
_refine_diff_density_min -0.218
_refine_diff_density_rms 0.055
_refine_ls_extinction_method none
_refine_ls_goodness_of_fit_ref 1.057
_refine_ls_hydrogen_treatment constr
_refine_ls_matrix_type full
_refine_ls_number_parameters 236
_refine_ls_number_reflns 3643
_refine_ls_number_restraints 12
_refine_ls_restrained_S_all 1.057
_refine_ls_R_factor_all 0.0480
_refine_ls_R_factor_gt 0.0392
_refine_ls_shift/su_max 0.001
_refine_ls_shift/su_mean 0.000
_refine_ls_structure_factor_coef Fsqd
_refine_ls_weighting_details 'calc w=1/[\s^2^(Fo^2^)+(0.0455P)^2^+0.6027P] where P=(Fo^2^+2Fc^2^)/3'
_refine_ls_weighting_scheme calc
_refine_ls_wR_factor_gt 0.0949
_refine_ls_wR_factor_ref 0.0994
_reflns_number_gt 3133
_reflns_number_total 3643
_reflns_threshold_expression >2sigma(I)
_cod_data_source_file J-Mater-Chem-C-2014-2-3895-2.cif
_cod_data_source_block mx118_12
_cod_original_sg_symbol_H-M 'P 21/c'
_cod_database_code 7233685

loop_
_symmetry_equiv_pos_as_xyz
'x, y, z'
'-x, y+1/2, -z+1/2'
'-x, -y, -z'
'x, -y-1/2, z-1/2'

loop_
_atom_site_label
_atom_site_type_symbol
_atom_site_fract_x
_atom_site_fract_y
_atom_site_fract_z
_atom_site_U_iso_or_equiv
_atom_site_adp_type
_atom_site_occupancy
_atom_site_symmetry_multiplicity
_atom_site_calc_flag
_atom_site_refinement_flags
_atom_site_disorder_assembly
_atom_site_disorder_group
S1 S 0.32298(6) 0.551150(11) 0.06339(4) 0.01514(9) Uani 1 1 d . . .
O1 O 1.1400(2) 0.57010(4) 0.53784(11) 0.0230(2) Uani 1 1 d . . .
O2 O 1.4024(6) 0.70488(11) 0.2994(3) 0.0256(6) Uani 0.647(5) 1 d P A 1
O2' O 1.3307(11) 0.71280(19) 0.3377(6) 0.0242(10) Uani 0.353(5) 1 d P A 2
O3 O 0.6877(7) 0.62200(13) 0.0727(4) 0.0213(6) Uani 0.647(5) 1 d P A 1
O3' O 0.6222(13) 0.6297(2) 0.1082(7) 0.0249(11) Uani 0.353(5) 1 d P A 2
N1 N 1.2618(2) 0.63840(4) 0.42517(13) 0.0197(2) Uani 1 1 d . . .
N2 N 1.0537(5) 0.66187(8) 0.1819(3) 0.0159(5) Uani 0.647(5) 1 d P A 1
N2' N 0.9650(9) 0.67232(15) 0.2292(5) 0.0185(10) Uani 0.353(5) 1 d P A 2
C1 C 0.1057(2) 0.50283(5) 0.06088(14) 0.0136(2) Uani 1 1 d . . .
C2 C 0.1631(3) 0.47293(5) 0.18415(15) 0.0168(3) Uani 1 1 d . . .
H2 H 0.0624 0.4448 0.2025 0.020 Uiso 1 1 calc R . .
C3 C 0.3857(3) 0.48882(5) 0.27810(15) 0.0166(2) Uani 1 1 d . . .
H3 H 0.4543 0.4722 0.3671 0.020 Uiso 1 1 calc R . .
C4 C 0.4990(2) 0.53131(5) 0.23011(14) 0.0143(2) Uani 1 1 d . . .
C5 C 0.7280(2) 0.55139(5) 0.31695(14) 0.0148(2) Uani 1 1 d . A .
H5 H 0.7885 0.5317 0.4011 0.018 Uiso 1 1 calc R . .
C6 C 0.8817(3) 0.59181(5) 0.30918(15) 0.0162(2) Uani 1 1 d . . .
C7 C 1.0999(3) 0.59803(5) 0.43220(15) 0.0162(3) Uani 1 1 d . A .
C8 C 1.2515(7) 0.67050(14) 0.3002(4) 0.0167(6) Uani 0.647(5) 1 d P A 1
C8' C 1.1903(14) 0.6773(3) 0.3327(8) 0.0178(12) Uani 0.353(5) 1 d P A 2
C9 C 0.8640(8) 0.62562(16) 0.1785(5) 0.0144(7) Uani 0.647(5) 1 d P A 1
C9' C 0.8051(16) 0.6305(3) 0.2101(9) 0.0175(13) Uani 0.353(5) 1 d P A 2
C10 C 1.4811(3) 0.64549(5) 0.54778(16) 0.0210(3) Uani 1 1 d . A .
H10A H 1.6196 0.6665 0.5118 0.025 Uiso 1 1 calc R . .
H10B H 1.5639 0.6136 0.5757 0.025 Uiso 1 1 calc R . .
C11 C 1.3867(4) 0.66839(8) 0.6850(2) 0.0400(4) Uani 1 1 d . . .
H11A H 1.5389 0.6725 0.7628 0.060 Uiso 1 1 calc R A .
H11B H 1.2527 0.6473 0.7226 0.060 Uiso 1 1 calc R . .
H11C H 1.3072 0.7002 0.6585 0.060 Uiso 1 1 calc R . .
C12 C 1.0453(5) 0.69380(9) 0.0498(3) 0.0221(6) Uani 0.647(5) 1 d P A 1
H12A H 0.9905 0.6744 -0.0415 0.026 Uiso 0.647(5) 1 calc PR A 1
H12B H 1.2272 0.7065 0.0429 0.026 Uiso 0.647(5) 1 calc PR A 1
C12' C 0.8963(9) 0.71354(17) 0.1262(6) 0.0288(13) Uani 0.353(5) 1 d PU A 2
H12C H 0.9586 0.7442 0.1766 0.035 Uiso 0.353(5) 1 calc PR A 2
H12D H 0.6996 0.7155 0.1023 0.035 Uiso 0.353(5) 1 calc PR A 2
C13 C 0.8558(5) 0.73591(10) 0.0550(3) 0.0312(7) Uani 0.647(5) 1 d P A 1
H13A H 0.8577 0.7558 -0.0354 0.047 Uiso 0.647(5) 1 calc PR A 1
H13B H 0.9117 0.7558 0.1438 0.047 Uiso 0.647(5) 1 calc PR A 1
H13C H 0.6746 0.7236 0.0600 0.047 Uiso 0.647(5) 1 calc PR A 1
C13' C 1.0197(12) 0.7085(3) -0.0158(8) 0.0433(16) Uani 0.353(5) 1 d PU A 2
H13D H 0.9691 0.7363 -0.0810 0.065 Uiso 0.353(5) 1 calc PR A 2
H13E H 0.9563 0.6784 -0.0668 0.065 Uiso 0.353(5) 1 calc PR A 2
H13F H 1.2147 0.7073 0.0072 0.065 Uiso 0.353(5) 1 calc PR A 2

loop_
_atom_site_aniso_label
_atom_site_aniso_U_11
_atom_site_aniso_U_22
_atom_site_aniso_U_33
_atom_site_aniso_U_23
_atom_site_aniso_U_13
_atom_site_aniso_U_12
S1 0.01553(15) 0.01509(16) 0.01385(16) 0.00309(11) -0.00212(11) -0.00234(11)
O1 0.0209(5) 0.0289(5) 0.0178(5) 0.0059(4) -0.0036(4) -0.0032(4)
O2 0.0257(14) 0.0224(11) 0.0273(14) 0.0028(9) -0.0027(9) -0.0088(9)
O2' 0.025(2) 0.022(2) 0.025(2) 0.0018(16) 0.0002(16) -0.0075(16)
O3 0.0222(14) 0.0207(12) 0.0190(14) 0.0044(9) -0.0057(9) -0.0049(9)
O3' 0.025(3) 0.024(2) 0.022(3) 0.0075(19) -0.0100(18) -0.0062(19)
N1 0.0192(5) 0.0179(6) 0.0198(6) 0.0003(4) -0.0063(4) -0.0017(4)
N2 0.0148(10) 0.0162(9) 0.0159(10) 0.0024(7) -0.0007(8) -0.0013(7)
N2' 0.0193(19) 0.0186(18) 0.0167(19) 0.0059(14) -0.0012(15) -0.0053(15)
C1 0.0125(5) 0.0155(6) 0.0128(6) -0.0010(4) 0.0024(4) -0.0009(4)
C2 0.0171(6) 0.0190(6) 0.0143(6) 0.0032(5) 0.0014(5) -0.0026(5)
C3 0.0173(6) 0.0190(6) 0.0132(6) 0.0041(5) 0.0006(5) -0.0009(5)
C4 0.0139(5) 0.0163(6) 0.0125(6) 0.0002(4) 0.0003(4) 0.0006(4)
C5 0.0148(6) 0.0176(6) 0.0120(6) 0.0006(5) 0.0013(4) 0.0017(4)
C6 0.0162(6) 0.0163(6) 0.0150(6) -0.0005(5) -0.0025(5) 0.0006(5)
C7 0.0143(6) 0.0185(6) 0.0155(6) -0.0017(5) -0.0001(5) 0.0016(4)
C8 0.0154(16) 0.0160(13) 0.0180(17) -0.0012(11) -0.0005(10) 0.0019(10)
C8' 0.015(3) 0.020(3) 0.019(3) -0.005(2) 0.0028(19) -0.001(2)
C9 0.0139(18) 0.0165(12) 0.0127(17) 0.0024(11) 0.0011(10) 0.0000(11)
C9' 0.014(3) 0.020(3) 0.020(3) 0.000(2) 0.005(2) -0.008(2)
C10 0.0178(6) 0.0214(7) 0.0217(7) -0.0038(5) -0.0057(5) 0.0001(5)
C11 0.0356(9) 0.0495(11) 0.0331(9) -0.0220(8) -0.0036(7) 0.0049(8)
C12 0.0211(11) 0.0231(12) 0.0209(13) 0.0097(10) -0.0022(9) -0.0043(8)
C12' 0.027(2) 0.022(2) 0.035(3) 0.0138(19) -0.0081(18) -0.0096(16)
C13 0.0237(12) 0.0266(14) 0.0418(17) 0.0151(12) -0.0023(11) -0.0005(9)
C13' 0.041(3) 0.057(4) 0.031(3) 0.012(3) -0.003(2) -0.022(3)

loop_
_atom_type_symbol
_atom_type_description
_atom_type_scat_dispersion_real
_atom_type_scat_dispersion_imag
_atom_type_scat_source
C C 0.0033 0.0016 'International Tables Vol C Tables 4.2.6.8 and 6.1.1.4'
H H 0.0000 0.0000 'International Tables Vol C Tables 4.2.6.8 and 6.1.1.4'
N N 0.0061 0.0033 'International Tables Vol C Tables 4.2.6.8 and 6.1.1.4'
O O 0.0106 0.0060 'International Tables Vol C Tables 4.2.6.8 and 6.1.1.4'
S S 0.1246 0.1234 'International Tables Vol C Tables 4.2.6.8 and 6.1.1.4'

loop_
_geom_angle_atom_site_label_1
_geom_angle_atom_site_label_2
_geom_angle_atom_site_label_3
_geom_angle
_geom_angle_site_symmetry_1
_geom_angle_site_symmetry_3
C1 S1 C4 91.52(6) . .
C8' N1 C7 122.6(3) . .
C7 N1 C8 124.56(19) . .
C8' N1 C10 117.8(3) . .
C7 N1 C10 117.64(11) . .
C8 N1 C10 117.39(19) . .
C9 N2 C8 124.9(3) . .
C9 N2 C12 117.4(2) . .
C8 N2 C12 117.6(2) . .
C8' N2' C9' 125.1(6) . .
C8' N2' C12' 117.1(4) . .
C9' N2' C12' 117.7(5) . .
C2 C1 C1 127.52(15) . 3_565
C2 C1 S1 112.19(9) . .
C1 C1 S1 120.29(13) 3_565 .
C1 C2 C3 112.05(12) . .
C2 C3 C4 114.00(12) . .
C3 C4 C5 119.43(12) . .
C3 C4 S1 110.23(9) . .
C5 C4 S1 130.35(10) . .
C6 C5 C4 135.79(12) . .
C5 C6 C9' 122.3(4) . .
C5 C6 C7 115.74(12) . .
C9' C6 C7 120.6(4) . .
C5 C6 C9 124.7(2) . .
C7 C6 C9 119.2(2) . .
O1 C7 N1 119.86(12) . .
O1 C7 C6 123.40(12) . .
N1 C7 C6 116.74(12) . .
O2 C8 N2 121.4(3) . .
O2 C8 N1 121.6(3) . .
N2 C8 N1 116.9(3) . .
O2' C8' N1 119.9(6) . .
O2' C8' N2' 122.4(7) . .
O3 C9 N2 120.8(4) . .
O3 C9 C6 122.0(4) . .
N2 C9 C6 117.2(3) . .
O3' C9' N2' 118.5(8) . .
O3' C9' C6 125.8(7) . .
N1 C10 C11 112.54(13) . .
N2 C12 C13 113.0(3) . .
N2' C12' C13' 111.9(6) . .

loop_
_geom_bond_atom_site_label_1
_geom_bond_atom_site_label_2
_geom_bond_distance
_geom_bond_site_symmetry_2
S1 C1 1.7204(13) .
S1 C4 1.7348(13) .
O1 C7 1.2191(16) .
O2 C8 1.214(5) .
O2' C8' 1.204(9) .
O3 C9 1.224(6) .
O3' C9' 1.219(11) .
N1 C8' 1.376(8) .
N1 C7 1.3840(17) .
N1 C8 1.425(4) .
N1 C10 1.4761(17) .
N2 C9 1.379(5) .
N2 C8 1.387(4) .
N2 C12 1.473(4) .
N2' C8' 1.384(8) .
N2' C9' 1.404(9) .
N2' C12' 1.478(6) .
C1 C2 1.3821(18) .
C1 C1 1.440(2) 3_565
C2 C3 1.3905(18) .
C3 C4 1.3917(18) .
C4 C5 1.4243(18) .
C5 C6 1.3615(18) .
C6 C9' 1.410(9) .
C6 C7 1.4722(18) .
C6 C9 1.493(5) .
C10 C11 1.512(2) .
C12 C13 1.505(4) .
C12' C13' 1.492(8) .
